data_4348643
loop_
_publ_author_name
'Cao, Yang'
'Wolf, Michael O.'
'Patrick, Brian O.'

_publ_section_title
;
 Dual-Emissive Platinum(II) Metallacycles with Thiophene-Containing
 Bisacetylide Ligands.
;
_journal_issue 17
_journal_name_full 'Inorganic chemistry'
_journal_page_first 8985
_journal_page_last 8993
_journal_paper_doi 10.1021/acs.inorgchem.6b01464
_journal_volume 55
_journal_year 2016
_chemical_formula_moiety 'C41 H30 P2 Pt S2, C H2 Cl2'
_chemical_formula_sum 'C42 H32 Cl2 P2 Pt S2'
_chemical_formula_weight 928.72
_space_group_crystal_system monoclinic
_space_group_IT_number 14
_space_group_name_Hall '-P 2yn'
_space_group_name_H-M_alt 'P 1 21/n 1'
_atom_sites_solution_hydrogens geom
_atom_sites_solution_primary direct
_audit_creation_date 2015-06-05
_audit_creation_method
;
Olex2 1.2
(compiled 2015.01.26 svn.r3150 for OlexSys, GUI svn.r4998)
;
_cell_angle_alpha 90
_cell_angle_beta 104.221(2)
_cell_angle_gamma 90
_cell_formula_units_Z 4
_cell_length_a 16.208(2)
_cell_length_b 12.2948(15)
_cell_length_c 19.388(2)
_cell_measurement_reflns_used 9769
_cell_measurement_temperature 90(2)
_cell_measurement_theta_max 30.07
_cell_measurement_theta_min 2.55
_cell_volume 3745.1(8)
_computing_cell_refinement 'SAINT v8.34A (Bruker, 2013)'
_computing_data_reduction 'SAINT v8.34A (Bruker, 2013)'
_computing_molecular_graphics 'Olex2 (Dolomanov et al., 2009)'
_computing_publication_material 'Olex2 (Dolomanov et al., 2009)'
_computing_structure_refinement 'XL (Sheldrick, 2008)'
_computing_structure_solution 'XT (Sheldrick, 2015)'
_diffrn_ambient_temperature 90(2)
_diffrn_detector 'Bruker APEX2 area detector'
_diffrn_detector_area_resol_mean 7.9
_diffrn_detector_type 'Bruker-Nonius APEXII CCD area detector'
_diffrn_measured_fraction_theta_full 1.000
_diffrn_measured_fraction_theta_max 0.999
_diffrn_measurement_device 'Bruker-Nonius APEXII CCD area detector and D8 diffractometer'
_diffrn_measurement_device_type 'Bruker APEX-II CCD'
_diffrn_measurement_method '\f and \w scans'
_diffrn_radiation_monochromator 'TRIUMPH curved-crystal'
_diffrn_radiation_probe x-ray
_diffrn_radiation_type MoK\a
_diffrn_radiation_wavelength 0.71073
_diffrn_reflns_av_R_equivalents 0.0281
_diffrn_reflns_av_unetI/netI 0.0224
_diffrn_reflns_Laue_measured_fraction_full 1.000
_diffrn_reflns_Laue_measured_fraction_max 0.999
_diffrn_reflns_limit_h_max 21
_diffrn_reflns_limit_h_min -22
_diffrn_reflns_limit_k_max 17
_diffrn_reflns_limit_k_min -17
_diffrn_reflns_limit_l_max 27
_diffrn_reflns_limit_l_min -27
_diffrn_reflns_number 47665
_diffrn_reflns_point_group_measured_fraction_full 1.000
_diffrn_reflns_point_group_measured_fraction_max 0.999
_diffrn_reflns_theta_full 26.000
_diffrn_reflns_theta_max 30.067
_diffrn_reflns_theta_min 1.471
_diffrn_source 'sealed X-ray tube'
_diffrn_standards_number 0
_exptl_absorpt_coefficient_mu 4.117
_exptl_absorpt_correction_T_max 0.518
_exptl_absorpt_correction_T_min 0.358
_exptl_absorpt_correction_type multi-scan
_exptl_absorpt_process_details
;
SADABS-2014/5 (Bruker,2014/5) was used for absorption correction.
wR2(int) was 0.0966 before and 0.0376 after correction.
The Ratio of minimum to maximum transmission is 0.6924.
The \l/2 correction factor is 0.00150.
;
_exptl_crystal_colour colourless
_exptl_crystal_colour_primary colourless
_exptl_crystal_density_diffrn 1.647
_exptl_crystal_description prism
_exptl_crystal_F_000 1832
_exptl_crystal_size_max 0.39
_exptl_crystal_size_mid 0.17
_exptl_crystal_size_min 0.16
_refine_diff_density_max 0.628
_refine_diff_density_min -0.567
_refine_diff_density_rms 0.081
_refine_ls_extinction_method none
_refine_ls_goodness_of_fit_ref 1.026
_refine_ls_hydrogen_treatment constr
_refine_ls_matrix_type full
_refine_ls_number_parameters 446
_refine_ls_number_reflns 10993
_refine_ls_number_restraints 1
_refine_ls_restrained_S_all 1.028
_refine_ls_R_factor_all 0.0197
_refine_ls_R_factor_gt 0.0169
_refine_ls_shift/su_max 0.004
_refine_ls_shift/su_mean 0.000
_refine_ls_structure_factor_coef Fsqd
_refine_ls_weighting_details 'w=1/[\s^2^(Fo^2^)+(0.0139P)^2^+2.9796P] where P=(Fo^2^+2Fc^2^)/3'
_refine_ls_weighting_scheme calc
_refine_ls_wR_factor_gt 0.0383
_refine_ls_wR_factor_ref 0.0393
_reflns_Friedel_coverage 0.000
_reflns_number_gt 10143
_reflns_number_total 10993
_reflns_threshold_expression 'I > 2\s(I)'
_cod_data_source_file ic6b01464_si_002.cif
_cod_data_source_block mw262
_cod_depositor_comments
;
The following automatic conversions were performed:

data item '_diffrn_radiation_probe' value 'X-ray' was changed to
'x-ray' in accordance with the
/home/saulius/struct/COD-crude-data/automatic-downloads/DataCite-retrospective/ACS/depositions/lib/dictionaries/cif_core.dic
dictionary named 'cif_core.dic' version 2.4.2 last updated on
2011-04-26.

Automatic conversion script
Id: cif_fix_values 6909 2019-04-08 15:41:33Z antanas 
;
_cod_original_cell_volume 3745.2(8)
_cod_database_code 4348643
_shelx_space_group_comment
;
The symmetry employed for this shelxl refinement is uniquely defined
by the following loop, which should always be used as a source of
symmetry information in preference to the above space-group names.
They are only intended as comments.
;
_olex2_refinement_description
;
1. Fixed Uiso
 At 1.2 times of:
  All C(H) groups, All C(H,H) groups, All C(H,H,H,H) groups
2. Restrained distances
 Cl2A-C42 \\sim Cl2-C42
 with sigma of 0.01
3. Uiso/Uaniso restraints and constraints
Uanis(Cl2) = Uanis(Cl2A)
4. Others
 Sof(H42C)=Sof(H42D)=Sof(Cl2A)=1-FVAR(1)
 Sof(H42A)=Sof(H42B)=Sof(Cl2)=FVAR(1)
5.a Secondary CH2 refined with riding coordinates:
 C39(H39A,H39B), C40(H40A,H40B), C41(H41A,H41B), C42(H42A,H42B), C42(H42C,H42D)
5.b Aromatic/amide H refined with riding coordinates:
 C2(H2), C3(H3), C9(H9), C10(H10), C16(H16), C17(H17), C18(H18), C19(H19),
 C20(H20), C22(H22), C23(H23), C24(H24), C25(H25), C26(H26), C28(H28), C29(H29),
  C30(H30), C31(H31), C32(H32), C34(H34), C35(H35), C36(H36), C37(H37), C38(H38)
;
_shelx_shelxl_version_number 2014/7
_olex2_submission_special_instructions 'No special instructions were received'

loop_
_space_group_symop_operation_xyz
'x, y, z'
'-x+1/2, y+1/2, -z+1/2'
'-x, -y, -z'
'x-1/2, -y-1/2, z-1/2'

loop_
_atom_site_label
_atom_site_type_symbol
_atom_site_fract_x
_atom_site_fract_y
_atom_site_fract_z
_atom_site_U_iso_or_equiv
_atom_site_adp_type
_atom_site_occupancy
_atom_site_site_symmetry_order
_atom_site_calc_flag
_atom_site_refinement_flags_posn
_atom_site_refinement_flags_occupancy
_atom_site_disorder_assembly
_atom_site_disorder_group
C1 C 0.52677(10) 0.26392(13) 0.16219(8) 0.0102(3) Uani 1 1 d . . . .
C2 C 0.55814(11) 0.22698(14) 0.10341(9) 0.0129(3) Uani 1 1 d . . . .
H2 H 0.5447 0.2611 0.0581 0.015 Uiso 1 1 calc R . . .
C3 C 0.60934(11) 0.13784(14) 0.11918(9) 0.0147(3) Uani 1 1 d . . . .
H3 H 0.6355 0.1032 0.0862 0.018 Uiso 1 1 calc R . . .
C4 C 0.55644(10) 0.19921(13) 0.22197(9) 0.0106(3) Uani 1 1 d . . . .
C5 C 0.53914(10) 0.21477(13) 0.28893(9) 0.0119(3) Uani 1 1 d . . . .
C6 C 0.52344(10) 0.23536(13) 0.34507(9) 0.0112(3) Uani 1 1 d . . . .
C7 C 0.50240(10) 0.26879(13) 0.40810(8) 0.0103(3) Uani 1 1 d . . . .
C8 C 0.46399(10) 0.36778(13) 0.41683(8) 0.0094(3) Uani 1 1 d . . . .
C9 C 0.44930(10) 0.37680(14) 0.48662(8) 0.0110(3) Uani 1 1 d . . . .
H9 H 0.4245 0.4389 0.5027 0.013 Uiso 1 1 calc R . . .
C10 C 0.47474(10) 0.28688(14) 0.52749(9) 0.0125(3) Uani 1 1 d . . . .
H10 H 0.4690 0.2791 0.5748 0.015 Uiso 1 1 calc R . . .
C11 C 0.47158(10) 0.35411(14) 0.16259(8) 0.0111(3) Uani 1 1 d . . . .
C12 C 0.42666(10) 0.42840(13) 0.17273(8) 0.0107(3) Uani 1 1 d . . . .
C13 C 0.43782(10) 0.44171(13) 0.35927(9) 0.0100(3) Uani 1 1 d . . . .
C14 C 0.41015(10) 0.48719(13) 0.30265(9) 0.0097(3) Uani 1 1 d . . . .
C15 C 0.28826(10) 0.54288(13) 0.01725(8) 0.0098(3) Uani 1 1 d . . . .
C16 C 0.27900(11) 0.58798(15) -0.05082(9) 0.0134(3) Uani 1 1 d . . . .
H16 H 0.2956 0.6611 -0.0557 0.016 Uiso 1 1 calc R . . .
C17 C 0.24558(11) 0.52566(16) -0.11119(9) 0.0171(3) Uani 1 1 d . . . .
H17 H 0.2400 0.5559 -0.1572 0.021 Uiso 1 1 calc R . . .
C18 C 0.22029(11) 0.41894(16) -0.10398(10) 0.0166(3) Uani 1 1 d . . . .
H18 H 0.1970 0.3766 -0.1452 0.020 Uiso 1 1 calc R . . .
C19 C 0.22890(11) 0.37407(15) -0.03699(10) 0.0156(3) Uani 1 1 d . . . .
H19 H 0.2111 0.3014 -0.0324 0.019 Uiso 1 1 calc R . . .
C20 C 0.26370(10) 0.43560(14) 0.02383(9) 0.0128(3) Uani 1 1 d . . . .
H20 H 0.2706 0.4042 0.0697 0.015 Uiso 1 1 calc R . . .
C21 C 0.42549(10) 0.68593(13) 0.08092(8) 0.0102(3) Uani 1 1 d . . . .
C22 C 0.44391(12) 0.79680(15) 0.08721(10) 0.0170(3) Uani 1 1 d . . . .
H22 H 0.4023 0.8465 0.0952 0.020 Uiso 1 1 calc R . . .
C23 C 0.52315(13) 0.83512(16) 0.08179(11) 0.0227(4) Uani 1 1 d . . . .
H23 H 0.5357 0.9106 0.0868 0.027 Uiso 1 1 calc R . . .
C24 C 0.58365(12) 0.76295(17) 0.06914(10) 0.0209(4) Uani 1 1 d . . . .
H24 H 0.6376 0.7891 0.0655 0.025 Uiso 1 1 calc R . . .
C25 C 0.56542(11) 0.65270(16) 0.06175(10) 0.0185(4) Uani 1 1 d . . . .
H25 H 0.6066 0.6037 0.0522 0.022 Uiso 1 1 calc R . . .
C26 C 0.48720(11) 0.61374(14) 0.06820(9) 0.0142(3) Uani 1 1 d . . . .
H26 H 0.4754 0.5380 0.0640 0.017 Uiso 1 1 calc R . . .
C27 C 0.37795(10) 0.78668(13) 0.29689(8) 0.0100(3) Uani 1 1 d . . . .
C28 C 0.35524(11) 0.87325(14) 0.33524(9) 0.0146(3) Uani 1 1 d . . . .
H28 H 0.2996 0.8765 0.3429 0.017 Uiso 1 1 calc R . . .
C29 C 0.41389(13) 0.95446(14) 0.36215(10) 0.0187(4) Uani 1 1 d . . . .
H29 H 0.3985 1.0126 0.3888 0.022 Uiso 1 1 calc R . . .
C30 C 0.49501(13) 0.95107(15) 0.35024(10) 0.0200(4) Uani 1 1 d . . . .
H30 H 0.5352 1.0063 0.3692 0.024 Uiso 1 1 calc R . . .
C31 C 0.51717(11) 0.86699(15) 0.31061(10) 0.0185(4) Uani 1 1 d . . . .
H31 H 0.5721 0.8658 0.3013 0.022 Uiso 1 1 calc R . . .
C32 C 0.45926(10) 0.78426(14) 0.28438(9) 0.0136(3) Uani 1 1 d . . . .
H32 H 0.4750 0.7261 0.2580 0.016 Uiso 1 1 calc R . . .
C33 C 0.25415(10) 0.63833(13) 0.33094(8) 0.0099(3) Uani 1 1 d . . . .
C34 C 0.16803(11) 0.60963(14) 0.31686(9) 0.0139(3) Uani 1 1 d . . . .
H34 H 0.1332 0.6145 0.2698 0.017 Uiso 1 1 calc R . . .
C35 C 0.13353(12) 0.57393(15) 0.37191(10) 0.0177(4) Uani 1 1 d . . . .
H35 H 0.0751 0.5546 0.3622 0.021 Uiso 1 1 calc R . . .
C36 C 0.18380(13) 0.56637(14) 0.44070(10) 0.0183(4) Uani 1 1 d . . . .
H36 H 0.1598 0.5422 0.4780 0.022 Uiso 1 1 calc R . . .
C37 C 0.26943(12) 0.59413(14) 0.45509(9) 0.0165(3) Uani 1 1 d . . . .
H37 H 0.3040 0.5888 0.5023 0.020 Uiso 1 1 calc R . . .
C38 C 0.30464(11) 0.62978(13) 0.40038(9) 0.0131(3) Uani 1 1 d . . . .
H38 H 0.3633 0.6484 0.4103 0.016 Uiso 1 1 calc R . . .
C39 C 0.24952(10) 0.73869(13) 0.07839(8) 0.0114(3) Uani 1 1 d . . . .
H39A H 0.2594 0.7829 0.0385 0.014 Uiso 1 1 calc R . . .
H39B H 0.1921 0.7062 0.0624 0.014 Uiso 1 1 calc R . . .
C40 C 0.24938(10) 0.81532(13) 0.14082(9) 0.0107(3) Uani 1 1 d . . . .
H40A H 0.2129 0.8789 0.1229 0.013 Uiso 1 1 calc R . . .
H40B H 0.3080 0.8423 0.1606 0.013 Uiso 1 1 calc R . . .
C41 C 0.21719(10) 0.76085(14) 0.20052(9) 0.0113(3) Uani 1 1 d . . . .
H41A H 0.1687 0.7125 0.1794 0.014 Uiso 1 1 calc R . . .
H41B H 0.1967 0.8174 0.2287 0.014 Uiso 1 1 calc R . . .
P1 P 0.32779(2) 0.62778(3) 0.09544(2) 0.00780(7) Uani 1 1 d . . . .
P2 P 0.30090(2) 0.68179(3) 0.25894(2) 0.00757(7) Uani 1 1 d . . . .
Pt1 Pt 0.36336(2) 0.54974(2) 0.20613(2) 0.00643(2) Uani 1 1 d . . . .
S1 S 0.62128(3) 0.09519(4) 0.20563(2) 0.01458(8) Uani 1 1 d . . . .
S2 S 0.51847(3) 0.18900(3) 0.48386(2) 0.01229(7) Uani 1 1 d . . . .
C42 C 0.63443(13) 0.4879(2) 0.29722(13) 0.0315(5) Uani 1 1 d D . . .
H42A H 0.5813 0.4497 0.2991 0.038 Uiso 0.873(5) 1 calc R P A 1
H42B H 0.6281 0.5154 0.2482 0.038 Uiso 0.873(5) 1 calc R P A 1
H42C H 0.6147 0.4911 0.2447 0.038 Uiso 0.127(5) 1 calc R P A 2
H42D H 0.5873 0.4571 0.3153 0.038 Uiso 0.127(5) 1 calc R P A 2
Cl1 Cl 0.72083(3) 0.39644(5) 0.31894(4) 0.03966(14) Uani 1 1 d . . . .
Cl2 Cl 0.65170(5) 0.59862(10) 0.35794(10) 0.0428(3) Uani 0.873(5) 1 d D P A 1
Cl2A Cl 0.6518(4) 0.6186(6) 0.3283(7) 0.0428(3) Uani 0.127(5) 1 d D P A 2

loop_
_atom_site_aniso_label
_atom_site_aniso_U_11
_atom_site_aniso_U_22
_atom_site_aniso_U_33
_atom_site_aniso_U_23
_atom_site_aniso_U_13
_atom_site_aniso_U_12
C1 0.0108(7) 0.0102(7) 0.0096(7) -0.0009(6) 0.0025(6) 0.0009(6)
C2 0.0169(8) 0.0135(8) 0.0097(7) 0.0002(6) 0.0059(6) 0.0025(6)
C3 0.0168(8) 0.0165(8) 0.0117(7) -0.0010(6) 0.0054(6) 0.0044(6)
C4 0.0112(7) 0.0100(7) 0.0106(7) -0.0001(6) 0.0025(6) 0.0029(5)
C5 0.0131(7) 0.0099(7) 0.0120(7) 0.0018(6) 0.0015(6) 0.0030(6)
C6 0.0120(7) 0.0099(7) 0.0108(7) 0.0024(6) 0.0009(6) 0.0016(6)
C7 0.0107(7) 0.0117(7) 0.0074(7) 0.0021(6) 0.0001(6) -0.0009(6)
C8 0.0088(6) 0.0102(7) 0.0082(7) -0.0001(5) 0.0001(5) -0.0011(5)
C9 0.0107(7) 0.0133(7) 0.0085(7) -0.0015(6) 0.0016(6) -0.0017(6)
C10 0.0139(7) 0.0163(8) 0.0071(7) -0.0002(6) 0.0021(6) -0.0019(6)
C11 0.0131(7) 0.0120(7) 0.0087(7) 0.0015(6) 0.0037(6) 0.0004(6)
C12 0.0142(7) 0.0110(7) 0.0071(7) 0.0020(5) 0.0029(6) 0.0012(6)
C13 0.0101(7) 0.0097(7) 0.0103(7) -0.0016(6) 0.0028(6) -0.0010(5)
C14 0.0104(7) 0.0082(7) 0.0113(7) -0.0020(6) 0.0045(6) 0.0002(5)
C15 0.0074(6) 0.0125(7) 0.0093(7) -0.0016(6) 0.0015(5) 0.0004(5)
C16 0.0133(7) 0.0153(8) 0.0107(7) 0.0020(6) 0.0011(6) 0.0010(6)
C17 0.0152(8) 0.0246(9) 0.0098(7) -0.0002(7) -0.0003(6) 0.0023(7)
C18 0.0101(7) 0.0242(9) 0.0139(8) -0.0068(7) -0.0003(6) -0.0010(6)
C19 0.0112(7) 0.0171(8) 0.0193(8) -0.0046(7) 0.0054(6) -0.0044(6)
C20 0.0109(7) 0.0165(8) 0.0120(7) -0.0009(6) 0.0047(6) -0.0017(6)
C21 0.0098(7) 0.0134(7) 0.0068(7) 0.0017(6) 0.0011(5) -0.0013(6)
C22 0.0216(9) 0.0146(8) 0.0177(8) -0.0034(6) 0.0102(7) -0.0034(7)
C23 0.0278(10) 0.0185(9) 0.0253(10) -0.0066(7) 0.0135(8) -0.0120(8)
C24 0.0147(8) 0.0287(10) 0.0204(9) 0.0003(8) 0.0062(7) -0.0083(7)
C25 0.0119(7) 0.0233(9) 0.0211(9) 0.0067(7) 0.0056(7) 0.0023(7)
C26 0.0127(7) 0.0143(8) 0.0160(8) 0.0042(6) 0.0041(6) 0.0018(6)
C27 0.0128(7) 0.0094(7) 0.0074(7) 0.0015(5) 0.0018(6) -0.0008(6)
C28 0.0187(8) 0.0121(8) 0.0132(8) -0.0005(6) 0.0044(6) 0.0006(6)
C29 0.0284(10) 0.0106(8) 0.0154(8) -0.0022(6) 0.0021(7) -0.0012(7)
C30 0.0258(9) 0.0127(8) 0.0174(8) 0.0030(7) -0.0021(7) -0.0076(7)
C31 0.0155(8) 0.0198(9) 0.0192(9) 0.0029(7) 0.0023(7) -0.0064(7)
C32 0.0126(7) 0.0149(8) 0.0130(7) 0.0000(6) 0.0025(6) -0.0018(6)
C33 0.0130(7) 0.0075(7) 0.0110(7) 0.0002(5) 0.0064(6) 0.0013(5)
C34 0.0115(7) 0.0146(8) 0.0164(8) 0.0030(6) 0.0045(6) 0.0017(6)
C35 0.0163(8) 0.0143(8) 0.0261(10) 0.0059(7) 0.0120(7) 0.0026(6)
C36 0.0274(9) 0.0126(8) 0.0207(9) 0.0023(7) 0.0171(8) 0.0029(7)
C37 0.0276(9) 0.0123(8) 0.0111(8) 0.0002(6) 0.0074(7) -0.0003(7)
C38 0.0166(8) 0.0116(7) 0.0116(7) -0.0002(6) 0.0047(6) -0.0020(6)
C39 0.0117(7) 0.0123(7) 0.0095(7) 0.0018(6) 0.0015(6) 0.0034(6)
C40 0.0108(7) 0.0113(7) 0.0111(7) 0.0026(6) 0.0045(6) 0.0035(6)
C41 0.0092(7) 0.0129(7) 0.0123(7) 0.0027(6) 0.0038(6) 0.0034(6)
P1 0.00824(17) 0.00850(17) 0.00676(17) 0.00068(14) 0.00205(14) 0.00105(13)
P2 0.00757(16) 0.00812(17) 0.00743(17) 0.00036(14) 0.00261(14) 0.00089(13)
Pt1 0.00684(3) 0.00658(3) 0.00601(3) 0.00073(2) 0.00184(2) 0.00106(2)
S1 0.01790(19) 0.01399(19) 0.01165(18) 0.00066(15) 0.00326(15) 0.00857(15)
S2 0.01653(19) 0.01200(18) 0.00756(17) 0.00276(14) 0.00151(14) 0.00176(14)
C42 0.0228(10) 0.0336(12) 0.0361(12) -0.0016(10) 0.0032(9) 0.0029(9)
Cl1 0.0226(2) 0.0284(3) 0.0685(4) 0.0077(3) 0.0120(3) 0.0005(2)
Cl2 0.0274(3) 0.0489(5) 0.0546(8) -0.0201(5) 0.0149(4) -0.0022(3)
Cl2A 0.0274(3) 0.0489(5) 0.0546(8) -0.0201(5) 0.0149(4) -0.0022(3)

loop_
_atom_type_symbol
_atom_type_description
_atom_type_scat_dispersion_real
_atom_type_scat_dispersion_imag
_atom_type_scat_source
C C 0.0033 0.0016 'International Tables Vol C Tables 4.2.6.8 and 6.1.1.4'
H H 0.0000 0.0000 'International Tables Vol C Tables 4.2.6.8 and 6.1.1.4'
Cl Cl 0.1484 0.1585 'International Tables Vol C Tables 4.2.6.8 and 6.1.1.4'
P P 0.1023 0.0942 'International Tables Vol C Tables 4.2.6.8 and 6.1.1.4'
Pt Pt -1.7033 8.3905 'International Tables Vol C Tables 4.2.6.8 and 6.1.1.4'
S S 0.1246 0.1234 'International Tables Vol C Tables 4.2.6.8 and 6.1.1.4'

loop_
_geom_angle_atom_site_label_1
_geom_angle_atom_site_label_2
_geom_angle_atom_site_label_3
_geom_angle
C4 C1 C2 111.37(14)
C4 C1 C11 121.96(14)
C11 C1 C2 126.67(15)
C1 C2 H2 123.5
C3 C2 C1 113.10(15)
C3 C2 H2 123.5
C2 C3 H3 123.8
C2 C3 S1 112.34(13)
S1 C3 H3 123.8
C1 C4 C5 125.79(15)
C1 C4 S1 111.77(12)
C5 C4 S1 122.43(12)
C6 C5 C4 175.60(18)
C5 C6 C7 174.75(18)
C6 C7 S2 123.54(13)
C8 C7 C6 124.74(15)
C8 C7 S2 111.69(12)
C7 C8 C9 111.35(14)
C7 C8 C13 121.22(14)
C13 C8 C9 127.20(15)
C8 C9 H9 123.6
C10 C9 C8 112.88(15)
C10 C9 H9 123.6
C9 C10 H10 123.7
C9 C10 S2 112.56(12)
S2 C10 H10 123.7
C12 C11 C1 171.15(17)
C11 C12 Pt1 170.61(14)
C14 C13 C8 167.55(17)
C13 C14 Pt1 175.30(14)
C16 C15 P1 119.33(13)
C20 C15 C16 119.53(15)
C20 C15 P1 121.09(13)
C15 C16 H16 119.9
C17 C16 C15 120.14(16)
C17 C16 H16 119.9
C16 C17 H17 120.1
C18 C17 C16 119.84(17)
C18 C17 H17 120.1
C17 C18 H18 119.8
C19 C18 C17 120.33(16)
C19 C18 H18 119.8
C18 C19 H19 119.9
C18 C19 C20 120.13(17)
C20 C19 H19 119.9
C15 C20 C19 120.03(16)
C15 C20 H20 120.0
C19 C20 H20 120.0
C22 C21 C26 119.15(15)
C22 C21 P1 123.08(13)
C26 C21 P1 117.58(13)
C21 C22 H22 119.9
C21 C22 C23 120.30(17)
C23 C22 H22 119.9
C22 C23 H23 120.0
C24 C23 C22 120.02(18)
C24 C23 H23 120.0
C23 C24 H24 120.0
C25 C24 C23 120.07(17)
C25 C24 H24 120.0
C24 C25 H25 119.9
C24 C25 C26 120.23(17)
C26 C25 H25 119.9
C21 C26 H26 119.9
C25 C26 C21 120.21(17)
C25 C26 H26 119.9
C28 C27 P2 120.67(13)
C32 C27 C28 119.41(15)
C32 C27 P2 119.83(12)
C27 C28 H28 119.9
C29 C28 C27 120.10(17)
C29 C28 H28 119.9
C28 C29 H29 119.9
C28 C29 C30 120.26(17)
C30 C29 H29 119.9
C29 C30 H30 120.0
C31 C30 C29 119.91(17)
C31 C30 H30 120.0
C30 C31 H31 119.9
C30 C31 C32 120.24(17)
C32 C31 H31 119.9
C27 C32 H32 120.0
C31 C32 C27 120.04(16)
C31 C32 H32 120.0
C34 C33 P2 120.42(13)
C38 C33 C34 119.26(15)
C38 C33 P2 120.28(12)
C33 C34 H34 120.0
C35 C34 C33 119.94(16)
C35 C34 H34 120.0
C34 C35 H35 119.7
C36 C35 C34 120.50(17)
C36 C35 H35 119.7
C35 C36 H36 120.0
C35 C36 C37 119.95(16)
C37 C36 H36 120.0
C36 C37 H37 120.0
C36 C37 C38 120.03(17)
C38 C37 H37 120.0
C33 C38 H38 119.8
C37 C38 C33 120.32(16)
C37 C38 H38 119.8
H39A C39 H39B 107.3
C40 C39 H39A 108.1
C40 C39 H39B 108.1
C40 C39 P1 116.67(11)
P1 C39 H39A 108.1
P1 C39 H39B 108.1
C39 C40 H40A 108.9
C39 C40 H40B 108.9
C39 C40 C41 113.17(14)
H40A C40 H40B 107.8
C41 C40 H40A 108.9
C41 C40 H40B 108.9
C40 C41 H41A 109.4
C40 C41 H41B 109.4
C40 C41 P2 111.26(11)
H41A C41 H41B 108.0
P2 C41 H41A 109.4
P2 C41 H41B 109.4
C15 P1 C39 100.92(7)
C15 P1 Pt1 119.70(6)
C21 P1 C15 103.75(7)
C21 P1 C39 105.61(8)
C21 P1 Pt1 106.31(5)
C39 P1 Pt1 118.90(5)
C27 P2 C33 105.72(7)
C27 P2 C41 101.87(8)
C27 P2 Pt1 110.43(5)
C33 P2 Pt1 116.61(5)
C41 P2 C33 104.26(7)
C41 P2 Pt1 116.44(6)
C12 Pt1 P1 92.29(5)
C12 Pt1 P2 172.47(5)
C14 Pt1 C12 84.80(6)
C14 Pt1 P1 172.41(5)
C14 Pt1 P2 87.80(5)
P2 Pt1 P1 94.874(16)
C3 S1 C4 91.43(8)
C10 S2 C7 91.52(8)
H42A C42 H42B 108.2
H42C C42 H42D 107.2
Cl1 C42 H42A 109.6
Cl1 C42 H42B 109.6
Cl1 C42 H42C 107.9
Cl1 C42 H42D 107.9
Cl1 C42 Cl2 110.10(13)
Cl2 C42 H42A 109.6
Cl2 C42 H42B 109.6
Cl2A C42 H42C 107.9
Cl2A C42 H42D 107.9
Cl2A C42 Cl1 117.4(3)

loop_
_geom_bond_atom_site_label_1
_geom_bond_atom_site_label_2
_geom_bond_distance
C1 C2 1.431(2)
C1 C4 1.391(2)
C1 C11 1.426(2)
C2 H2 0.9500
C2 C3 1.363(2)
C3 H3 0.9500
C3 S1 1.7211(18)
C4 C5 1.407(2)
C4 S1 1.7333(16)
C5 C6 1.204(2)
C6 C7 1.408(2)
C7 C8 1.396(2)
C7 S2 1.7320(16)
C8 C9 1.435(2)
C8 C13 1.421(2)
C9 H9 0.9500
C9 C10 1.364(2)
C10 H10 0.9500
C10 S2 1.7207(17)
C11 C12 1.214(2)
C12 Pt1 2.0061(16)
C13 C14 1.215(2)
C14 Pt1 1.9927(16)
C15 C16 1.405(2)
C15 C20 1.393(2)
C15 P1 1.8223(16)
C16 H16 0.9500
C16 C17 1.393(2)
C17 H17 0.9500
C17 C18 1.392(3)
C18 H18 0.9500
C18 C19 1.386(3)
C19 H19 0.9500
C19 C20 1.398(2)
C20 H20 0.9500
C21 C22 1.394(2)
C21 C26 1.404(2)
C21 P1 1.8214(16)
C22 H22 0.9500
C22 C23 1.396(2)
C23 H23 0.9500
C23 C24 1.388(3)
C24 H24 0.9500
C24 C25 1.387(3)
C25 H25 0.9500
C25 C26 1.389(2)
C26 H26 0.9500
C27 C28 1.398(2)
C27 C32 1.398(2)
C27 P2 1.8200(16)
C28 H28 0.9500
C28 C29 1.389(2)
C29 H29 0.9500
C29 C30 1.390(3)
C30 H30 0.9500
C30 C31 1.387(3)
C31 H31 0.9500
C31 C32 1.393(2)
C32 H32 0.9500
C33 C34 1.400(2)
C33 C38 1.397(2)
C33 P2 1.8242(16)
C34 H34 0.9500
C34 C35 1.392(2)
C35 H35 0.9500
C35 C36 1.385(3)
C36 H36 0.9500
C36 C37 1.389(3)
C37 H37 0.9500
C37 C38 1.393(2)
C38 H38 0.9500
C39 H39A 0.9900
C39 H39B 0.9900
C39 C40 1.534(2)
C39 P1 1.8363(16)
C40 H40A 0.9900
C40 H40B 0.9900
C40 C41 1.535(2)
C41 H41A 0.9900
C41 H41B 0.9900
C41 P2 1.8204(16)
P1 Pt1 2.2916(5)
P2 Pt1 2.2844(4)
C42 H42A 0.9900
C42 H42B 0.9900
C42 H42C 0.9900
C42 H42D 0.9900
C42 Cl1 1.764(2)
C42 Cl2 1.777(3)
C42 Cl2A 1.715(6)

loop_
_geom_torsion_atom_site_label_1
_geom_torsion_atom_site_label_2
_geom_torsion_atom_site_label_3
_geom_torsion_atom_site_label_4
_geom_torsion
C1 C2 C3 S1 0.1(2)
C1 C4 S1 C3 0.17(13)
C2 C1 C4 C5 178.48(16)
C2 C1 C4 S1 -0.14(18)
C2 C3 S1 C4 -0.17(15)
C4 C1 C2 C3 0.0(2)
C5 C4 S1 C3 -178.50(15)
C6 C7 C8 C9 178.86(15)
C6 C7 C8 C13 4.0(2)
C6 C7 S2 C10 -178.43(15)
C7 C8 C9 C10 -1.0(2)
C7 C8 C13 C14 41.5(8)
C8 C7 S2 C10 -0.24(13)
C8 C9 C10 S2 0.78(18)
C9 C8 C13 C14 -132.5(7)
C9 C10 S2 C7 -0.31(13)
C11 C1 C2 C3 -179.48(16)
C11 C1 C4 C5 -2.0(3)
C11 C1 C4 S1 179.39(13)
C13 C8 C9 C10 173.56(16)
C15 C16 C17 C18 0.8(3)
C16 C15 C20 C19 -1.0(2)
C16 C15 P1 C21 -52.10(14)
C16 C15 P1 C39 57.13(14)
C16 C15 P1 Pt1 -170.29(11)
C16 C17 C18 C19 -0.6(3)
C17 C18 C19 C20 -0.5(3)
C18 C19 C20 C15 1.3(2)
C20 C15 C16 C17 -0.1(2)
C20 C15 P1 C21 130.68(13)
C20 C15 P1 C39 -120.09(14)
C20 C15 P1 Pt1 12.49(15)
C21 C22 C23 C24 0.9(3)
C22 C21 C26 C25 -0.2(3)
C22 C21 P1 C15 130.36(15)
C22 C21 P1 C39 24.64(16)
C22 C21 P1 Pt1 -102.56(14)
C22 C23 C24 C25 0.1(3)
C23 C24 C25 C26 -1.1(3)
C24 C25 C26 C21 1.2(3)
C26 C21 C22 C23 -0.8(3)
C26 C21 P1 C15 -54.63(14)
C26 C21 P1 C39 -160.35(13)
C26 C21 P1 Pt1 72.45(13)
C27 C28 C29 C30 1.0(3)
C28 C27 C32 C31 0.6(2)
C28 C27 P2 C33 -49.72(15)
C28 C27 P2 C41 58.98(15)
C28 C27 P2 Pt1 -176.70(12)
C28 C29 C30 C31 0.8(3)
C29 C30 C31 C32 -1.8(3)
C30 C31 C32 C27 1.1(3)
C32 C27 C28 C29 -1.7(2)
C32 C27 P2 C33 133.84(13)
C32 C27 P2 C41 -117.46(14)
C32 C27 P2 Pt1 6.86(14)
C33 C34 C35 C36 -0.1(3)
C34 C33 C38 C37 -0.6(2)
C34 C33 P2 C27 144.10(13)
C34 C33 P2 C41 37.12(15)
C34 C33 P2 Pt1 -92.76(13)
C34 C35 C36 C37 -0.3(3)
C35 C36 C37 C38 0.2(3)
C36 C37 C38 C33 0.3(3)
C38 C33 C34 C35 0.5(2)
C38 C33 P2 C27 -38.10(15)
C38 C33 P2 C41 -145.07(13)
C38 C33 P2 Pt1 85.05(14)
C39 C40 C41 P2 81.61(15)
C40 C39 P1 C15 166.90(12)
C40 C39 P1 C21 -85.33(13)
C40 C39 P1 Pt1 33.84(14)
C40 C41 P2 C27 63.61(13)
C40 C41 P2 C33 173.43(11)
C40 C41 P2 Pt1 -56.59(13)
P1 C15 C16 C17 -177.34(13)
P1 C15 C20 C19 176.24(13)
P1 C21 C22 C23 174.14(14)
P1 C21 C26 C25 -175.44(14)
P1 C39 C40 C41 -69.44(16)
P2 C27 C28 C29 -178.11(13)
P2 C27 C32 C31 177.12(13)
P2 C33 C34 C35 178.36(13)
P2 C33 C38 C37 -178.47(13)
S2 C7 C8 C9 0.70(17)
S2 C7 C8 C13 -174.19(12)
